data_7039218
loop_
_publ_author_name
'Lake, Benjamin R. M.'
'Shaver, Michael P.'

_publ_section_title
;
 Iron(ii) \b-ketiminate complexes as mediators of controlled radical
 polymerisation.
;
_journal_issue 40
_journal_name_full 'Dalton transactions (Cambridge, England : 2003)'
_journal_page_first 15840
_journal_page_last 15849
_journal_paper_doi 10.1039/c6dt01208f
_journal_volume 45
_journal_year 2016
_chemical_formula_moiety '2(C18 H20 Fe N2 O2)'
_chemical_formula_sum 'C36 H40 Fe2 N4 O4'
_chemical_formula_weight 704.42
_space_group_crystal_system monoclinic
_space_group_IT_number 14
_space_group_name_Hall '-P 2ybc'
_space_group_name_H-M_alt 'P 1 21/c 1'
_symmetry_space_group_name_Hall '-P 2ybc'
_symmetry_space_group_name_H-M 'P 1 21/c 1'
_atom_sites_solution_hydrogens geom
_atom_sites_solution_primary direct
_audit_creation_date 2016-03-21
_audit_creation_method
;
Olex2 1.2
(compiled 2016.02.19 svn.r3266 for OlexSys, GUI svn.r5155)
;
_audit_update_record
;
2016-03-23 deposited with the CCDC.
2016-05-02 downloaded from the CCDC.
;
_cell_angle_alpha 90
_cell_angle_beta 119.539(7)
_cell_angle_gamma 90
_cell_formula_units_Z 4
_cell_length_a 8.2528(4)
_cell_length_b 18.5226(6)
_cell_length_c 24.7956(13)
_cell_measurement_reflns_used 8947
_cell_measurement_temperature 120.00(10)
_cell_measurement_theta_max 75.6810
_cell_measurement_theta_min 4.7240
_cell_volume 3297.7(3)
_computing_cell_refinement
;
CrysAlisPro, Agilent Technologies,
Version 1.171.37.35e (release 07-10-2014 CrysAlis171 .NET)
(compiled Oct  7 2014,17:20:27)
;
_computing_data_collection
;
CrysAlisPro, Agilent Technologies,
Version 1.171.37.35e (release 07-10-2014 CrysAlis171 .NET)
(compiled Oct  7 2014,17:20:27)
;
_computing_data_reduction
;
CrysAlisPro, Agilent Technologies,
Version 1.171.37.35e (release 07-10-2014 CrysAlis171 .NET)
(compiled Oct  7 2014,17:20:27)
;
_computing_molecular_graphics 'Olex2 (Dolomanov et al., 2009)'
_computing_publication_material 'Olex2 (Dolomanov et al., 2009)'
_computing_structure_refinement 'ShelXL (Sheldrick, 2015)'
_computing_structure_solution 'ShelXT (Sheldrick, 2015)'
_diffrn_ambient_environment N~2~
_diffrn_ambient_temperature 120.00(10)
_diffrn_detector 'CCD plate'
_diffrn_detector_area_resol_mean 5.1574
_diffrn_detector_type Atlas
_diffrn_measured_fraction_theta_full 0.999
_diffrn_measured_fraction_theta_max 0.984
_diffrn_measurement_details
;
  1 omega  -50.00   29.00   1.0000   10.0000
omega____ theta____ kappa____ phi______ frames
    -      -43.1686   38.0000 -180.0000 79

  2 omega -122.00   -6.00   1.0000   10.0000
omega____ theta____ kappa____ phi______ frames
    -      -43.1686  -19.0000 -180.0000 116

  3 omega -116.00  -21.00   1.0000   10.0000
omega____ theta____ kappa____ phi______ frames
    -      -43.1686  -38.0000 -120.0000 95

  4 omega  -50.00   29.00   1.0000   10.0000
omega____ theta____ kappa____ phi______ frames
    -      -43.1686   38.0000    0.0000 79

  5 omega   65.00  120.00   1.0000   10.0000
omega____ theta____ kappa____ phi______ frames
    -       43.1686  168.0000  171.0000 55

  6 omega   23.00   98.00   1.0000   10.0000
omega____ theta____ kappa____ phi______ frames
    -       43.1686 -125.0000 -150.0000 75

  7 omega   23.00   98.00   1.0000   10.0000
omega____ theta____ kappa____ phi______ frames
    -       43.1686 -125.0000  -30.0000 75

  8 omega   36.00   91.00   1.0000   25.0000
omega____ theta____ kappa____ phi______ frames
    -      111.0000  -30.0000   60.0000 55

  9 omega   30.00  109.00   1.0000   25.0000
omega____ theta____ kappa____ phi______ frames
    -      111.0000  -94.0000  120.0000 79

 10 omega   94.00  178.00   1.0000   25.0000
omega____ theta____ kappa____ phi______ frames
    -      111.0000  125.0000    0.0000 84

 11 omega   39.00  121.00   1.0000   25.0000
omega____ theta____ kappa____ phi______ frames
    -      111.0000 -125.0000  120.0000 82

 12 omega   40.00   99.00   1.0000   25.0000
omega____ theta____ kappa____ phi______ frames
    -      111.0000  -45.0000 -180.0000 59

 13 omega   30.00  109.00   1.0000   25.0000
omega____ theta____ kappa____ phi______ frames
    -      111.0000  -94.0000  -30.0000 79

 14 omega   40.00   99.00   1.0000   25.0000
omega____ theta____ kappa____ phi______ frames
    -      111.0000  -45.0000  150.0000 59

 15 omega   30.00  109.00   1.0000   25.0000
omega____ theta____ kappa____ phi______ frames
    -      111.0000  -94.0000 -180.0000 79

 16 omega   30.00  109.00   1.0000   25.0000
omega____ theta____ kappa____ phi______ frames
    -      111.0000  -94.0000  -60.0000 79

 17 omega   41.00  139.00   1.0000   25.0000
omega____ theta____ kappa____ phi______ frames
    -      111.0000  -61.0000  -60.0000 98

 18 omega   37.00  117.00   1.0000   25.0000
omega____ theta____ kappa____ phi______ frames
    -      111.0000 -115.0000  -62.0000 80

 19 omega   94.00  178.00   1.0000   25.0000
omega____ theta____ kappa____ phi______ frames
    -      111.0000  125.0000  -30.0000 84

 20 omega   41.00  139.00   1.0000   25.0000
omega____ theta____ kappa____ phi______ frames
    -      111.0000  -61.0000   60.0000 98

 21 omega   87.00  178.00   1.0000   25.0000
omega____ theta____ kappa____ phi______ frames
    -      111.0000   45.0000  -30.0000 91

 22 omega   87.00  178.00   1.0000   25.0000
omega____ theta____ kappa____ phi______ frames
    -      111.0000   30.0000  -90.0000 91

 23 omega   36.00   91.00   1.0000   25.0000
omega____ theta____ kappa____ phi______ frames
    -      111.0000  -30.0000  -30.0000 55

 24 omega   31.00  156.00   1.0000   25.0000
omega____ theta____ kappa____ phi______ frames
    -      111.0000  -15.0000  -60.0000 125

 25 omega   87.00  178.00   1.0000   25.0000
omega____ theta____ kappa____ phi______ frames
    -      111.0000   30.0000 -150.0000 91

 26 omega   39.00  121.00   1.0000   25.0000
omega____ theta____ kappa____ phi______ frames
    -      111.0000 -125.0000   90.0000 82

 27 omega   39.00  113.00   1.0000   25.0000
omega____ theta____ kappa____ phi______ frames
    -      111.0000 -125.0000   60.0000 74

 28 omega   66.00   93.00   1.0000   25.0000
omega____ theta____ kappa____ phi______ frames
    -      111.0000  -94.0000  150.0000 27

 29 omega   45.00   98.00   1.0000   25.0000
omega____ theta____ kappa____ phi______ frames
    -      111.0000  -45.0000  -60.0000 53

 30 omega   92.00  121.00   1.0000   25.0000
omega____ theta____ kappa____ phi______ frames
    -      111.0000 -125.0000    0.0000 29

 31 omega   84.00  109.00   1.0000   25.0000
omega____ theta____ kappa____ phi______ frames
    -      111.0000  -94.0000 -150.0000 25

 32 omega   42.00  120.00   1.0000   25.0000
omega____ theta____ kappa____ phi______ frames
    -      111.0000 -125.0000 -180.0000 78

 33 omega   72.00  121.00   1.0000   25.0000
omega____ theta____ kappa____ phi______ frames
    -      111.0000 -125.0000  150.0000 49

 34 omega  126.00  159.00   1.0000   25.0000
omega____ theta____ kappa____ phi______ frames
    -      111.0000  125.0000  -60.0000 33

 35 omega   89.00  168.00   1.0000   25.0000
omega____ theta____ kappa____ phi______ frames
    -      111.0000   45.0000  -60.0000 79
;
_diffrn_measurement_device 'four-circle diffractometer'
_diffrn_measurement_device_type 'SuperNova, Dual, Cu at zero, Atlas'
_diffrn_measurement_method '\w scans'
_diffrn_orient_matrix_UB_11 0.0669363000
_diffrn_orient_matrix_UB_12 0.0236352000
_diffrn_orient_matrix_UB_13 0.1367496000
_diffrn_orient_matrix_UB_21 -0.0220829000
_diffrn_orient_matrix_UB_22 0.0785509000
_diffrn_orient_matrix_UB_23 -0.0118729000
_diffrn_orient_matrix_UB_31 -0.0113595000
_diffrn_orient_matrix_UB_32 -0.0138244000
_diffrn_orient_matrix_UB_33 0.1648464000
_diffrn_radiation_monochromator mirror
_diffrn_radiation_probe x-ray
_diffrn_radiation_type CuK\a
_diffrn_radiation_wavelength 1.54184
_diffrn_reflns_av_R_equivalents 0.1062
_diffrn_reflns_av_unetI/netI 0.0520
_diffrn_reflns_Laue_measured_fraction_full 0.999
_diffrn_reflns_Laue_measured_fraction_max 0.984
_diffrn_reflns_limit_h_max 10
_diffrn_reflns_limit_h_min -6
_diffrn_reflns_limit_k_max 23
_diffrn_reflns_limit_k_min -23
_diffrn_reflns_limit_l_max 30
_diffrn_reflns_limit_l_min -31
_diffrn_reflns_number 53543
_diffrn_reflns_point_group_measured_fraction_full 0.999
_diffrn_reflns_point_group_measured_fraction_max 0.984
_diffrn_reflns_theta_full 67.684
_diffrn_reflns_theta_max 76.889
_diffrn_reflns_theta_min 3.145
_diffrn_source 'sealed X-ray tube'
_diffrn_source_type 'SuperNova (Cu) X-ray Source'
_exptl_absorpt_coefficient_mu 7.420
_exptl_absorpt_correction_T_max 1.00000
_exptl_absorpt_correction_T_min 0.54604
_exptl_absorpt_correction_type multi-scan
_exptl_absorpt_process_details
;
CrysAlisPro, Agilent Technologies,
Version 1.171.37.35e (release 07-10-2014 CrysAlis171 .NET)
(compiled Oct  7 2014,17:20:27)
Empirical absorption correction using spherical harmonics,
 implemented in SCALE3 ABSPACK scaling algorithm.
Empirical absorption correction using spherical harmonics,
 implemented in SCALE3 ABSPACK scaling algorithm.
;
_exptl_crystal_colour 'dark red'
_exptl_crystal_colour_primary red
_exptl_crystal_density_diffrn 1.419
_exptl_crystal_description plate
_exptl_crystal_F_000 1472
_exptl_crystal_recrystallization_method 'Re-crystallisation from solvent'
_exptl_crystal_size_max 0.1677
_exptl_crystal_size_mid 0.1112
_exptl_crystal_size_min 0.0678
_refine_diff_density_max 0.689
_refine_diff_density_min -0.506
_refine_diff_density_rms 0.083
_refine_ls_extinction_method none
_refine_ls_goodness_of_fit_ref 1.200
_refine_ls_hydrogen_treatment constr
_refine_ls_matrix_type full
_refine_ls_number_parameters 553
_refine_ls_number_reflns 6864
_refine_ls_number_restraints 5
_refine_ls_restrained_S_all 1.202
_refine_ls_R_factor_all 0.1020
_refine_ls_R_factor_gt 0.0861
_refine_ls_shift/su_max 0.000
_refine_ls_shift/su_mean 0.000
_refine_ls_structure_factor_coef Fsqd
_refine_ls_weighting_details 'w=1/[\s^2^(Fo^2^)+(0.0273P)^2^+13.7296P] where P=(Fo^2^+2Fc^2^)/3'
_refine_ls_weighting_scheme calc
_refine_ls_wR_factor_gt 0.1848
_refine_ls_wR_factor_ref 0.1922
_reflns_Friedel_coverage 0.000
_reflns_number_gt 5515
_reflns_number_total 6864
_reflns_threshold_expression 'I > 2\s(I)'
_cod_data_source_file c6dt01208f2.cif
_cod_data_source_block Complex3b
_cod_depositor_comments 'Adding full bibliography for 7039213--7039221.cif.'
_cod_database_code 7039218
_chemical_oxdiff_formula 'C18 H20 Fe N2 O2'
_chemical_oxdiff_usercomment '@ 120 K BRML246'
_shelx_space_group_comment
;
The symmetry employed for this shelxl refinement is uniquely defined
by the following loop, which should always be used as a source of
symmetry information in preference to the above space-group names.
They are only intended as comments.
;
_reflns_odcompleteness_completeness 99.97
_reflns_odcompleteness_iscentric 1
_reflns_odcompleteness_theta 66.97
_olex2_refinement_description
;
1. Fixed Uiso
 At 1.2 times of:
  All C(H) groups, All C(H,H) groups
 At 1.5 times of:
  All C(H,H,H) groups, All C(H,H,H,H,H,H) groups
2. Restrained distances
 C22B-C23
 1.5 with sigma of 0.02
3. Restrained planarity
 C30B, C31B, C32B, C33B, C34B, C35B, C36B
 with sigma of 0.1
4. Others
 Fixed Sof: Fe2A(0.75) Fe2B(0.25) O3A(0.75) O3B(0.25) O4A(0.75) O4B(0.25)
 N3A(0.75) N3B(0.25) N4A(0.75) N4B(0.25) C25B(0.25) C26B(0.25) H26B(0.25)
 C27B(0.25) H27B(0.25) C28B(0.25) H28B(0.25) C29B(0.25) H29B(0.25) C19A(0.75)
 H19A(0.75) H19B(0.75) H19C(0.75) C19B(0.25) H19D(0.25) H19E(0.25) H19F(0.25)
 C20A(0.75) C20B(0.25) C21A(0.75) H21A(0.75) C21B(0.25) H21B(0.25) C22A(0.75)
 C22B(0.25) H23A(0.75) H23B(0.75) H23C(0.75) H23D(0.25) H23E(0.25) H23F(0.25)
 C24A(0.75) H24A(0.75) H24B(0.75) C24B(0.25) H24C(0.25) H24D(0.25) C25A(0.75)
 C26A(0.75) H26A(0.75) C27A(0.75) H27A(0.75) C28A(0.75) H28A(0.75) C29A(0.75)
 H29A(0.75) C30A(0.75) H30A(0.75) H30B(0.75) C30B(0.25) H30C(0.25) H30D(0.25)
 C31A(0.75) C32A(0.75) H32A(0.75) C33A(0.75) H33A(0.75) C34A(0.75) H34A(0.75)
 C35A(0.75) H35A(0.75) C35B(0.25) H35B(0.25) C36B(0.25) H36B(0.25) C31B(0.25)
 C32B(0.25) H32B(0.25) C33B(0.25) H33B(0.25) C34B(0.25) H34B(0.25) C36A(0.75)
 H36A(0.75)
5.a Secondary CH2 refined with riding coordinates:
 C24A(H24A,H24B), C24B(H24C,H24D), C30A(H30A,H30B), C30B(H30C,H30D), C6(H6A,
 H6B), C12(H12A,H12B)
5.b Me refined with riding coordinates:
 C23(H23A,H23B,H23C), C23(H23D,H23E,H23F)
5.c Aromatic/amide H refined with riding coordinates:
 C26B(H26B), C27B(H27B), C28B(H28B), C29B(H29B), C21A(H21A), C21B(H21B),
 C26A(H26A), C27A(H27A), C28A(H28A), C29A(H29A), C32A(H32A), C33A(H33A),
 C34A(H34A), C35A(H35A), C35B(H35B), C36B(H36B), C32B(H32B), C33B(H33B),
 C34B(H34B), C36A(H36A), C3(H3), C8(H8), C9(H9), C10(H10), C11(H11), C14(H14),
 C15(H15), C16(H16), C17(H17), C18(H18)
5.d Fitted hexagon refined as free rotating group:
 N4B(C25B,C26B,C27B,C28B,C29B), C35B(C36B,C31B,C32B,C33B,C34B)
5.e Idealised Me refined as rotating group:
 C19A(H19A,H19B,H19C), C19B(H19D,H19E,H19F), C1(H1A,H1B,H1C), C5(H5A,H5B,H5C)
;
_shelx_shelxl_version_number 2014/7
_olex2_submission_special_instructions 'No special instructions were received'
_solvent_exptl_crystal_recrystallization_method Toluene/Hexane

loop_
_space_group_symop_operation_xyz
'x, y, z'
'-x, y+1/2, -z+1/2'
'-x, -y, -z'
'x, -y-1/2, z-1/2'

loop_
_atom_site_label
_atom_site_type_symbol
_atom_site_fract_x
_atom_site_fract_y
_atom_site_fract_z
_atom_site_U_iso_or_equiv
_atom_site_adp_type
_atom_site_occupancy
_atom_site_site_symmetry_order
_atom_site_calc_flag
_atom_site_refinement_flags_posn
_atom_site_refinement_flags_occupancy
_atom_site_disorder_assembly
_atom_site_disorder_group
Fe2A Fe 0.11213(14) 0.50281(6) 0.46556(5) 0.0299(2) Uani 0.75 1 d . P A 1
Fe2B Fe 0.7835(4) 0.50685(18) 0.46395(14) 0.0304(6) Uani 0.25 1 d . P B 2
O3A O -0.0335(7) 0.5720(3) 0.3966(2) 0.0344(11) Uani 0.75 1 d . P A 1
O3B O 0.740(2) 0.5761(8) 0.3971(7) 0.036(3) Uani 0.25 1 d . P B 2
O4A O 0.0963(7) 0.5562(2) 0.5337(2) 0.0270(9) Uani 0.75 1 d . P A 1
O4B O 0.988(2) 0.4434(7) 0.4639(6) 0.024(3) Uiso 0.25 1 d . P B 2
N3A N 0.2124(8) 0.4570(3) 0.4106(3) 0.0302(12) Uani 0.75 1 d . P A 1
N3B N 0.505(3) 0.4714(10) 0.4053(9) 0.038(4) Uani 0.25 1 d . P B 2
N4A N 0.3502(8) 0.4403(3) 0.5323(3) 0.0322(12) Uani 0.75 1 d . P A 1
N4B N 0.7356(17) 0.4402(6) 0.5253(5) 0.027(3) Uani 0.25 1 d . P B 2
C25B C 0.5634(17) 0.4060(9) 0.4994(6) 0.045(6) Uani 0.25 1 d G P B 2
C26B C 0.523(2) 0.3596(11) 0.5351(8) 0.032(9) Uani 0.25 1 d G P B 2
H26B H 0.4076 0.3367 0.5178 0.038 Uiso 0.25 1 calc R P B 2
C27B C 0.654(3) 0.3473(11) 0.5968(8) 0.041(13) Uani 0.25 1 d G P B 2
H27B H 0.6272 0.3162 0.6207 0.050 Uiso 0.25 1 calc R P B 2
C28B C 0.827(2) 0.3814(9) 0.6227(6) 0.044(6) Uani 0.25 1 d G P B 2
H28B H 0.9146 0.3732 0.6640 0.053 Uiso 0.25 1 calc R P B 2
C29B C 0.8672(15) 0.4279(7) 0.5869(6) 0.040(5) Uani 0.25 1 d G P B 2
H29B H 0.9824 0.4507 0.6043 0.048 Uiso 0.25 1 calc R P B 2
C19A C -0.2191(12) 0.6210(5) 0.2960(4) 0.0452(19) Uani 0.75 1 d . P A 1
H19A H -0.3262 0.6201 0.3015 0.068 Uiso 0.75 1 calc GR P A 1
H19B H -0.2558 0.6089 0.2538 0.068 Uiso 0.75 1 calc GR P A 1
H19C H -0.1653 0.6685 0.3051 0.068 Uiso 0.75 1 calc GR P A 1
C19B C 0.640(4) 0.6229(13) 0.2954(12) 0.046(6) Uani 0.25 1 d . P B 2
H19D H 0.7423 0.6550 0.3194 0.070 Uiso 0.25 1 calc GR P B 2
H19E H 0.5313 0.6505 0.2688 0.070 Uiso 0.25 1 calc GR P B 2
H19F H 0.6717 0.5923 0.2706 0.070 Uiso 0.25 1 calc GR P B 2
C20A C -0.0761(10) 0.5664(4) 0.3395(3) 0.0341(15) Uani 0.75 1 d . P A 1
C20B C 0.602(3) 0.5765(11) 0.3388(11) 0.036(5) Uani 0.25 1 d . P B 2
C21A C -0.0044(10) 0.5169(4) 0.3162(3) 0.0349(15) Uani 0.75 1 d . P A 1
H21A H -0.0563 0.5158 0.2733 0.042 Uiso 0.75 1 calc R P A 1
C21B C 0.446(3) 0.5341(12) 0.3165(11) 0.041(5) Uani 0.25 1 d . P B 2
H21B H 0.3592 0.5423 0.2751 0.049 Uiso 0.25 1 calc R P B 2
C22A C 0.1409(11) 0.4667(4) 0.3504(4) 0.0363(16) Uani 0.75 1 d . P A 1
C22B C 0.390(2) 0.4792(10) 0.3455(10) 0.037(5) Uani 0.25 1 d D P B 2
C23 C 0.2120(9) 0.4275(4) 0.3134(3) 0.0527(16) Uani 1 1 d D . . .
H23A H 0.1419 0.4420 0.2708 0.079 Uiso 0.75 1 calc R P A 1
H23B H 0.3411 0.4390 0.3292 0.079 Uiso 0.75 1 calc R P A 1
H23C H 0.1987 0.3764 0.3165 0.079 Uiso 0.75 1 calc R P A 1
H23D H 0.1407 0.4387 0.2700 0.079 Uiso 0.25 1 calc R P A 2
H23E H 0.2520 0.3781 0.3184 0.079 Uiso 0.25 1 calc R P A 2
H23F H 0.1364 0.4346 0.3325 0.079 Uiso 0.25 1 calc R P A 2
C24A C 0.3675(13) 0.4075(5) 0.4405(5) 0.036(2) Uani 0.75 1 d . P A 1
H24A H 0.4683 0.4240 0.4341 0.043 Uiso 0.75 1 calc R P A 1
H24B H 0.3291 0.3602 0.4215 0.043 Uiso 0.75 1 calc R P A 1
C24B C 0.438(4) 0.4146(14) 0.4348(12) 0.034(6) Uani 0.25 1 d . P B 2
H24C H 0.3169 0.4286 0.4287 0.040 Uiso 0.25 1 calc R P B 2
H24D H 0.4241 0.3687 0.4141 0.040 Uiso 0.25 1 calc R P B 2
C25A C 0.4366(10) 0.4013(4) 0.5088(4) 0.0319(15) Uani 0.75 1 d . P A 1
C26A C 0.5914(15) 0.3576(6) 0.5478(6) 0.035(2) Uani 0.75 1 d . P A 1
H26A H 0.6532 0.3310 0.5316 0.042 Uiso 0.75 1 calc R P A 1
C27A C 0.6494(14) 0.3550(6) 0.6108(7) 0.037(2) Uani 0.75 1 d . P A 1
H27A H 0.7499 0.3263 0.6371 0.045 Uiso 0.75 1 calc R P A 1
C28A C 0.5581(10) 0.3950(4) 0.6338(4) 0.0396(17) Uani 0.75 1 d . P A 1
H28A H 0.5951 0.3938 0.6758 0.048 Uiso 0.75 1 calc R P A 1
C29A C 0.4066(10) 0.4382(4) 0.5925(3) 0.0370(16) Uani 0.75 1 d . P A 1
H29A H 0.3446 0.4661 0.6079 0.044 Uiso 0.75 1 calc R P A 1
C30A C 0.1106(11) 0.6319(4) 0.5407(4) 0.0306(15) Uani 0.75 1 d . P A 1
H30A H -0.0090 0.6513 0.5321 0.037 Uiso 0.75 1 calc R P A 1
H30B H 0.1402 0.6521 0.5105 0.037 Uiso 0.75 1 calc R P A 1
C30B C 0.960(3) 0.3686(13) 0.4570(12) 0.034(6) Uiso 0.25 1 d . P B 2
H30C H 0.9317 0.3510 0.4883 0.041 Uiso 0.25 1 calc R P B 2
H30D H 1.0734 0.3453 0.4636 0.041 Uiso 0.25 1 calc R P B 2
C31A C 0.2575(11) 0.6551(4) 0.6048(3) 0.0275(14) Uani 0.75 1 d . P A 1
C32A C 0.3673(12) 0.7154(4) 0.6138(4) 0.0335(16) Uani 0.75 1 d . P A 1
H32A H 0.3558 0.7403 0.5795 0.040 Uiso 0.75 1 calc R P A 1
C33A C 0.4950(17) 0.7395(5) 0.6732(4) 0.035(2) Uani 0.75 1 d . P A 1
H33A H 0.5691 0.7795 0.6783 0.042 Uiso 0.75 1 calc R P A 1
C34A C 0.5109(18) 0.7037(7) 0.7244(4) 0.041(3) Uani 0.75 1 d . P A 1
H34A H 0.5931 0.7203 0.7641 0.049 Uiso 0.75 1 calc R P A 1
C35A C 0.4043(17) 0.6431(6) 0.7165(4) 0.037(3) Uani 0.75 1 d . P A 1
H35A H 0.4153 0.6184 0.7508 0.044 Uiso 0.75 1 calc R P A 1
C35B C 0.550(3) 0.2678(13) 0.3290(12) 0.041(12) Uiso 0.25 1 d . P B 2
H35B H 0.4767 0.2278 0.3248 0.050 Uiso 0.25 1 calc R P B 2
C36B C 0.693(3) 0.2879(11) 0.3872(9) 0.036(8) Uiso 0.25 1 d G P B 2
H36B H 0.7148 0.2613 0.4220 0.043 Uiso 0.25 1 calc R P B 2
C31B C 0.802(2) 0.3477(10) 0.3934(7) 0.037(8) Uiso 0.25 1 d G P B 2
C32B C 0.769(3) 0.3875(10) 0.3414(9) 0.019(6) Uiso 0.25 1 d G P B 2
H32B H 0.8422 0.4276 0.3456 0.023 Uiso 0.25 1 calc R P B 2
C33B C 0.626(3) 0.3675(15) 0.2832(7) 0.037(12) Uiso 0.25 1 d G P B 2
H33B H 0.6041 0.3941 0.2484 0.044 Uiso 0.25 1 calc R P B 2
C34B C 0.517(3) 0.3076(16) 0.2770(8) 0.035(12) Uiso 0.25 1 d G P B 2
H34B H 0.4213 0.2942 0.2380 0.042 Uiso 0.25 1 calc R P B 2
C36A C 0.2793(12) 0.6188(4) 0.6565(4) 0.0319(18) Uani 0.75 1 d . P A 1
H36A H 0.2096 0.5774 0.6515 0.038 Uiso 0.75 1 calc R P A 1
Fe1 Fe 0.71313(10) -0.00079(5) 0.52372(4) 0.0313(2) Uani 1 1 d . . . .
O1 O 0.7944(5) 0.0880(2) 0.57603(19) 0.0398(9) Uani 1 1 d . . . .
O2 O 0.4758(5) 0.04430(18) 0.45380(17) 0.0319(8) Uani 1 1 d . . . .
N1 N 0.9953(6) -0.0310(2) 0.5702(2) 0.0330(9) Uani 1 1 d . . . .
N2 N 0.7171(6) -0.0907(2) 0.4682(2) 0.0358(10) Uani 1 1 d . . . .
C1 C 0.9529(9) 0.1751(3) 0.6552(3) 0.0491(15) Uani 1 1 d . . . .
H1A H 0.9209 0.2143 0.6264 0.074 Uiso 1 1 calc GR . . .
H1B H 1.0747 0.1832 0.6900 0.074 Uiso 1 1 calc GR . . .
H1C H 0.8635 0.1722 0.6692 0.074 Uiso 1 1 calc GR . . .
C2 C 0.9525(7) 0.1049(3) 0.6235(3) 0.0350(11) Uani 1 1 d . . . .
C3 C 1.1118(7) 0.0643(3) 0.6457(3) 0.0360(12) Uani 1 1 d . . . .
H3 H 1.2156 0.0808 0.6815 0.043 Uiso 1 1 calc R . . .
C4 C 1.1336(7) -0.0009(3) 0.6193(2) 0.0347(11) Uani 1 1 d . . . .
C5 C 1.3258(7) -0.0332(3) 0.6512(3) 0.0413(13) Uani 1 1 d . . . .
H5A H 1.3197 -0.0819 0.6632 0.062 Uiso 1 1 calc GR . . .
H5B H 1.4050 -0.0052 0.6873 0.062 Uiso 1 1 calc GR . . .
H5C H 1.3755 -0.0329 0.6234 0.062 Uiso 1 1 calc GR . . .
C6 C 1.0406(7) -0.0975(3) 0.5486(3) 0.0343(11) Uani 1 1 d . . . .
H6A H 1.0866 -0.1330 0.5817 0.041 Uiso 1 1 calc R . . .
H6B H 1.1393 -0.0876 0.5392 0.041 Uiso 1 1 calc R . . .
C7 C 0.8777(8) -0.1283(3) 0.4926(3) 0.0334(11) Uani 1 1 d . . . .
C8 C 0.8937(8) -0.1930(3) 0.4670(3) 0.0416(13) Uani 1 1 d . . . .
H8 H 1.0072 -0.2172 0.4844 0.050 Uiso 1 1 calc R . . .
C9 C 0.7417(9) -0.2209(3) 0.4161(3) 0.0438(13) Uani 1 1 d . . . .
H9 H 0.7490 -0.2649 0.3993 0.053 Uiso 1 1 calc R . . .
C10 C 0.5747(8) -0.1817(3) 0.3898(3) 0.0422(13) Uani 1 1 d . . . .
H10 H 0.4695 -0.1987 0.3547 0.051 Uiso 1 1 calc R . . .
C11 C 0.5693(8) -0.1175(3) 0.4167(3) 0.0381(12) Uani 1 1 d . . . .
H11 H 0.4588 -0.0914 0.3988 0.046 Uiso 1 1 calc R . . .
C12 C 0.4714(7) 0.1196(3) 0.4433(3) 0.0318(11) Uani 1 1 d . . . .
H12A H 0.5606 0.1312 0.4299 0.038 Uiso 1 1 calc R . . .
H12B H 0.5091 0.1448 0.4820 0.038 Uiso 1 1 calc R . . .
C13 C 0.2814(7) 0.1461(3) 0.3953(3) 0.0336(11) Uani 1 1 d . . . .
C14 C 0.2217(9) 0.2142(3) 0.4011(3) 0.0508(16) Uani 1 1 d . . . .
H14 H 0.2969 0.2421 0.4357 0.061 Uiso 1 1 calc R . . .
C15 C 0.0518(11) 0.2414(4) 0.3561(4) 0.069(2) Uani 1 1 d . . . .
H15 H 0.0139 0.2872 0.3604 0.083 Uiso 1 1 calc R . . .
C16 C -0.0594(10) 0.2003(4) 0.3054(4) 0.064(2) Uani 1 1 d . . . .
H16 H -0.1718 0.2190 0.2746 0.077 Uiso 1 1 calc R . . .
C17 C -0.0075(9) 0.1321(4) 0.2994(3) 0.0549(17) Uani 1 1 d . . . .
H17 H -0.0866 0.1039 0.2655 0.066 Uiso 1 1 calc R . . .
C18 C 0.1657(8) 0.1046(3) 0.3444(3) 0.0423(13) Uani 1 1 d . . . .
H18 H 0.2022 0.0585 0.3400 0.051 Uiso 1 1 calc R . . .

loop_
_atom_site_aniso_label
_atom_site_aniso_U_11
_atom_site_aniso_U_22
_atom_site_aniso_U_33
_atom_site_aniso_U_23
_atom_site_aniso_U_13
_atom_site_aniso_U_12
Fe2A 0.0294(5) 0.0292(5) 0.0310(5) 0.0004(5) 0.0149(4) 0.0016(5)
Fe2B 0.0328(16) 0.0296(16) 0.0272(15) 0.0013(13) 0.0136(13) 0.0023(14)
O3A 0.039(3) 0.032(3) 0.035(3) 0.001(2) 0.021(2) 0.001(2)
O3B 0.031(7) 0.039(8) 0.028(7) 0.002(6) 0.007(6) 0.003(6)
O4A 0.028(2) 0.018(2) 0.032(3) -0.0012(17) 0.013(2) 0.0039(18)
N3A 0.032(3) 0.023(3) 0.036(3) 0.001(2) 0.018(3) 0.000(2)
N3B 0.037(10) 0.031(9) 0.047(11) -0.006(8) 0.023(9) 0.009(7)
N4A 0.029(3) 0.031(3) 0.037(3) 0.000(2) 0.016(3) 0.001(2)
N4B 0.040(9) 0.016(7) 0.036(9) -0.014(6) 0.027(8) -0.012(6)
C25B 0.059(15) 0.033(12) 0.058(15) 0.009(11) 0.039(14) 0.003(11)
C26B 0.03(2) 0.036(16) 0.038(17) -0.019(14) 0.020(16) -0.015(16)
C27B 0.05(2) 0.038(17) 0.05(3) -0.006(15) 0.031(19) 0.009(13)
C28B 0.030(11) 0.034(11) 0.065(16) -0.007(11) 0.020(12) 0.003(9)
C29B 0.024(10) 0.054(14) 0.029(11) 0.015(10) 0.005(9) 0.024(9)
C19A 0.044(4) 0.046(5) 0.045(5) 0.012(4) 0.021(4) 0.012(4)
C19B 0.066(17) 0.034(12) 0.038(13) -0.004(10) 0.025(13) -0.019(11)
C20A 0.031(3) 0.032(4) 0.033(4) 0.003(3) 0.011(3) 0.000(3)
C20B 0.056(14) 0.025(10) 0.049(13) 0.010(9) 0.043(12) 0.009(9)
C21A 0.038(4) 0.032(4) 0.033(4) 0.005(3) 0.016(3) 0.001(3)
C21B 0.048(13) 0.037(12) 0.040(12) -0.008(10) 0.022(11) 0.003(10)
C22A 0.042(4) 0.032(4) 0.042(4) -0.001(3) 0.026(4) -0.003(3)
C22B 0.031(11) 0.032(11) 0.035(11) -0.001(9) 0.008(9) 0.003(8)
C23 0.049(4) 0.066(4) 0.046(4) -0.010(3) 0.026(3) 0.007(3)
C24A 0.041(5) 0.026(4) 0.049(5) -0.002(3) 0.027(4) 0.003(4)
C24B 0.043(16) 0.018(10) 0.027(11) -0.003(8) 0.008(11) -0.011(11)
C25A 0.025(3) 0.023(3) 0.045(4) 0.004(3) 0.016(3) 0.002(3)
C26A 0.025(6) 0.030(4) 0.049(6) 0.008(4) 0.018(5) 0.007(4)
C27A 0.031(5) 0.032(5) 0.041(5) 0.007(4) 0.011(4) 0.002(4)
C28A 0.030(4) 0.042(4) 0.039(4) 0.006(3) 0.011(3) 0.003(3)
C29A 0.032(4) 0.042(4) 0.034(4) 0.003(3) 0.014(3) 0.006(3)
C30A 0.035(4) 0.019(3) 0.040(4) 0.002(3) 0.020(4) 0.001(3)
C31A 0.031(4) 0.023(4) 0.031(4) -0.001(3) 0.017(3) 0.002(3)
C32A 0.033(4) 0.029(4) 0.042(5) 0.003(3) 0.022(4) 0.000(3)
C33A 0.032(4) 0.035(5) 0.040(5) -0.007(3) 0.017(4) -0.005(4)
C34A 0.038(5) 0.037(5) 0.041(6) -0.008(4) 0.015(4) -0.003(4)
C35A 0.043(5) 0.036(5) 0.031(5) 0.005(3) 0.017(4) 0.003(5)
C36A 0.025(4) 0.034(4) 0.043(5) 0.002(3) 0.022(4) -0.002(3)
Fe1 0.0274(4) 0.0285(4) 0.0353(4) 0.0005(4) 0.0132(3) 0.0015(3)
O1 0.0316(19) 0.034(2) 0.048(2) -0.0038(17) 0.0152(18) 0.0033(16)
O2 0.0327(19) 0.0223(16) 0.038(2) 0.0035(14) 0.0154(16) 0.0020(14)
N1 0.032(2) 0.033(2) 0.033(2) 0.0022(18) 0.0149(19) 0.0013(18)
N2 0.034(2) 0.038(2) 0.038(2) 0.006(2) 0.019(2) 0.0026(19)
C1 0.038(3) 0.045(3) 0.055(4) -0.015(3) 0.015(3) 0.002(3)
C2 0.029(3) 0.034(3) 0.036(3) -0.003(2) 0.012(2) -0.002(2)
C3 0.032(3) 0.037(3) 0.036(3) -0.002(2) 0.015(2) -0.001(2)
C4 0.031(2) 0.033(3) 0.037(3) 0.005(2) 0.015(2) 0.001(2)
C5 0.029(3) 0.041(3) 0.046(3) 0.003(3) 0.012(2) 0.004(2)
C6 0.030(3) 0.030(3) 0.043(3) 0.002(2) 0.018(2) 0.006(2)
C7 0.039(3) 0.028(2) 0.038(3) 0.005(2) 0.023(2) 0.004(2)
C8 0.044(3) 0.037(3) 0.048(3) 0.001(3) 0.026(3) 0.006(2)
C9 0.053(4) 0.034(3) 0.048(3) -0.003(3) 0.028(3) -0.002(3)
C10 0.041(3) 0.048(3) 0.043(3) -0.008(3) 0.025(3) -0.006(3)
C11 0.033(3) 0.040(3) 0.040(3) -0.004(2) 0.016(2) -0.002(2)
C12 0.033(3) 0.024(2) 0.041(3) 0.007(2) 0.020(2) 0.004(2)
C13 0.034(3) 0.031(3) 0.037(3) 0.007(2) 0.018(2) 0.003(2)
C14 0.045(3) 0.035(3) 0.064(4) 0.005(3) 0.021(3) 0.013(3)
C15 0.058(5) 0.057(4) 0.084(6) 0.019(4) 0.029(4) 0.030(4)
C16 0.044(4) 0.073(5) 0.070(5) 0.030(4) 0.024(4) 0.020(4)
C17 0.041(3) 0.073(5) 0.036(3) 0.008(3) 0.007(3) 0.002(3)
C18 0.044(3) 0.045(3) 0.036(3) 0.002(2) 0.018(3) 0.002(3)

loop_
_atom_type_symbol
_atom_type_description
_atom_type_scat_dispersion_real
_atom_type_scat_dispersion_imag
_atom_type_scat_source
C C 0.0181 0.0091 'International Tables Vol C Tables 4.2.6.8 and 6.1.1.4'
H H 0.0000 0.0000 'International Tables Vol C Tables 4.2.6.8 and 6.1.1.4'
Fe Fe -1.1336 3.1974 'International Tables Vol C Tables 4.2.6.8 and 6.1.1.4'
N N 0.0311 0.0180 'International Tables Vol C Tables 4.2.6.8 and 6.1.1.4'
O O 0.0492 0.0322 'International Tables Vol C Tables 4.2.6.8 and 6.1.1.4'

loop_
_exptl_crystal_face_index_h
_exptl_crystal_face_index_k
_exptl_crystal_face_index_l
_exptl_crystal_face_perp_dist
_exptl_oxdiff_crystal_face_indexfrac_h
_exptl_oxdiff_crystal_face_indexfrac_k
_exptl_oxdiff_crystal_face_indexfrac_l
_exptl_oxdiff_crystal_face_x
_exptl_oxdiff_crystal_face_y
_exptl_oxdiff_crystal_face_z
15 2 -1 0.0363 14.9784 2.0012 -0.9828 0.9155 -0.1619 -0.3598
-9 -2 5 0.0443 -9.0241 -2.0128 4.9959 0.0316 -0.0181 0.9539
-14 -3 4 0.0484 -13.5048 -3.0095 3.9886 -0.4297 0.0145 0.8525
-10 5 5 0.0518 -10.0430 4.9869 4.9985 0.1292 0.5542 0.8691
10 2 -5 0.0229 9.5233 2.0127 -4.9954 0.0019 0.0071 -0.9595
-5 -10 3 0.0557 -4.9893 -10.0072 2.9934 -0.1611 -0.7114 0.6885
5 -11 -2 0.0592 4.5428 -10.9943 -2.0036 -0.2298 -0.9401 -0.2299
3 11 -2 0.0787 2.9807 11.0046 -1.9937 0.1870 0.8223 -0.5146
2 0 -5 0.0295 2.0415 0.0136 -5.0052 -0.5475 0.0154 -0.8485
-11 -3 -1 0.0527 -11.4633 -2.9960 -1.0166 -0.9771 0.0299 0.0040
-1 4 -4 0.0383 -1.4735 4.0109 -4.0057 -0.5516 0.3952 -0.6990
-15 0 5 0.0433 -14.5209 -0.0123 4.9905 -0.2898 0.2604 0.9878

loop_
_geom_angle_atom_site_label_1
_geom_angle_atom_site_label_2
_geom_angle_atom_site_label_3
_geom_angle
_geom_angle_site_symmetry_1
_geom_angle_site_symmetry_3
O3A Fe2A O4A 98.18(19) . .
O3A Fe2A O4A 101.33(19) . 3_566
O3A Fe2A N3A 88.1(2) . .
O3A Fe2A N4A 158.4(2) . .
O4A Fe2A O4A 81.54(19) . 3_566
O4A Fe2A N3A 113.2(2) 3_566 .
O4A Fe2A N3A 162.7(2) . .
O4A Fe2A N4A 91.8(2) . .
O4A Fe2A N4A 99.0(2) 3_566 .
N3A Fe2A N4A 77.3(2) . .
O3B Fe2B O4B 98.4(6) . 3_766
O3B Fe2B O4B 100.2(6) . .
O3B Fe2B N3B 86.6(7) . .
O3B Fe2B N4B 161.1(6) . .
O4B Fe2B O4B 81.8(6) . 3_766
O4B Fe2B N3B 160.8(6) 3_766 .
O4B Fe2B N3B 115.8(6) . .
O4B Fe2B N4B 96.3(5) . .
O4B Fe2B N4B 92.9(5) 3_766 .
N3B Fe2B N4B 78.0(6) . .
C20A O3A Fe2A 128.0(5) . .
C20B O3B Fe2B 128.0(13) . .
Fe2A O4A Fe2A 98.46(19) . 3_566
C30A O4A Fe2A 123.4(5) . 3_566
C30A O4A Fe2A 123.6(4) . .
Fe2B O4B Fe2B 98.2(6) . 3_766
C30B O4B Fe2B 125.0(14) . 3_766
C30B O4B Fe2B 118.3(14) . .
C22A N3A Fe2A 125.6(5) . .
C22A N3A C24A 117.1(6) . .
C24A N3A Fe2A 117.2(5) . .
C22B N3B Fe2B 132.0(15) . .
C22B N3B C24B 112.8(18) . .
C24B N3B Fe2B 114.0(15) . .
C25A N4A Fe2A 115.6(5) . .
C29A N4A Fe2A 123.7(5) . .
C29A N4A C25A 120.6(6) . .
C25B N4B Fe2B 116.0(7) . .
C25B N4B C29B 120.0 . .
C29B N4B Fe2B 123.9(7) . .
N4B C25B C26B 120.0 . .
N4B C25B C24B 118.6(14) . .
C26B C25B C24B 121.1(14) . .
C25B C26B H26B 120.0 . .
C27B C26B C25B 120.0 . .
C27B C26B H26B 120.0 . .
C26B C27B H27B 120.0 . .
C28B C27B C26B 120.0 . .
C28B C27B H27B 120.0 . .
C27B C28B H28B 120.0 . .
C27B C28B C29B 120.0 . .
C29B C28B H28B 120.0 . .
N4B C29B H29B 120.0 . .
C28B C29B N4B 120.0 . .
C28B C29B H29B 120.0 . .
H19A C19A H19B 109.5 . .
H19A C19A H19C 109.5 . .
H19B C19A H19C 109.5 . .
C20A C19A H19A 109.5 . .
C20A C19A H19B 109.5 . .
C20A C19A H19C 109.5 . .
H19D C19B H19E 109.5 . .
H19D C19B H19F 109.5 . .
H19E C19B H19F 109.5 . .
C20B C19B H19D 109.5 . .
C20B C19B H19E 109.5 . .
C20B C19B H19F 109.5 . .
O3A C20A C19A 115.0(7) . .
O3A C20A C21A 125.5(7) . .
C21A C20A C19A 119.5(7) . .
O3B C20B C19B 114(2) . .
O3B C20B C21B 124.6(19) . .
C21B C20B C19B 121(2) . .
C20A C21A H21A 116.5 . .
C20A C21A C22A 127.0(7) . .
C22A C21A H21A 116.5 . .
C20B C21B H21B 114.1 . .
C20B C21B C22B 132(2) . .
C22B C21B H21B 114.1 . .
N3A C22A C21A 122.6(7) . .
N3A C22A C23 122.4(7) . .
C21A C22A C23 115.0(6) . .
N3B C22B C21B 114.3(17) . .
N3B C22B C23 117.9(17) . .
C21B C22B C23 127.8(18) . .
C22A C23 H23A 109.5 . .
C22A C23 H23B 109.5 . .
C22A C23 H23C 109.5 . .
C22B C23 H23D 109.5 . .
C22B C23 H23E 109.5 . .
C22B C23 H23F 109.5 . .
H23A C23 H23B 109.5 . .
H23A C23 H23C 109.5 . .
H23B C23 H23C 109.5 . .
H23D C23 H23E 109.5 . .
H23D C23 H23F 109.5 . .
H23E C23 H23F 109.5 . .
N3A C24A H24A 109.2 . .
N3A C24A H24B 109.2 . .
N3A C24A C25A 112.0(7) . .
H24A C24A H24B 107.9 . .
C25A C24A H24A 109.2 . .
C25A C24A H24B 109.2 . .
N3B C24B H24C 109.1 . .
N3B C24B H24D 109.1 . .
C25B C24B N3B 112.5(19) . .
C25B C24B H24C 109.1 . .
C25B C24B H24D 109.1 . .
H24C C24B H24D 107.8 . .
N4A C25A C24A 117.6(7) . .
N4A C25A C26A 120.5(8) . .
C26A C25A C24A 121.8(8) . .
C25A C26A H26A 120.6 . .
C27A C26A C25A 118.8(10) . .
C27A C26A H26A 120.6 . .
C26A C27A H27A 120.1 . .
C28A C27A C26A 119.7(9) . .
C28A C27A H27A 120.1 . .
C27A C28A H28A 120.7 . .
C27A C28A C29A 118.6(8) . .
C29A C28A H28A 120.7 . .
N4A C29A C28A 121.7(7) . .
N4A C29A H29A 119.1 . .
C28A C29A H29A 119.1 . .
O4A C30A H30A 109.0 . .
O4A C30A H30B 109.0 . .
O4A C30A C31A 112.7(6) . .
H30A C30A H30B 107.8 . .
C31A C30A H30A 109.0 . .
C31A C30A H30B 109.0 . .
O4B C30B H30C 109.1 . .
O4B C30B H30D 109.1 . .
O4B C30B C31B 112.7(18) . .
H30C C30B H30D 107.8 . .
C31B C30B H30C 109.1 . .
C31B C30B H30D 109.1 . .
C32A C31A C30A 121.4(6) . .
C36A C31A C30A 120.6(7) . .
C36A C31A C32A 117.9(7) . .
C31A C32A H32A 119.3 . .
C31A C32A C33A 121.4(8) . .
C33A C32A H32A 119.3 . .
C32A C33A H33A 120.1 . .
C34A C33A C32A 119.9(11) . .
C34A C33A H33A 120.1 . .
C33A C34A H34A 120.2 . .
C35A C34A C33A 119.6(9) . .
C35A C34A H34A 120.2 . .
C34A C35A H35A 120.1 . .
C34A C35A C36A 119.8(9) . .
C36A C35A H35A 120.1 . .
C36B C35B H35B 120.0 . .
C36B C35B C34B 120.0 . .
C34B C35B H35B 120.0 . .
C35B C36B H36B 120.0 . .
C35B C36B C31B 120.0 . .
C31B C36B H36B 120.0 . .
C36B C31B C30B 119.7(16) . .
C32B C31B C30B 120.3(16) . .
C32B C31B C36B 120.0 . .
C31B C32B H32B 120.0 . .
C33B C32B C31B 120.0 . .
C33B C32B H32B 120.0 . .
C32B C33B H33B 120.0 . .
C32B C33B C34B 120.0 . .
C34B C33B H33B 120.0 . .
C35B C34B H34B 120.0 . .
C33B C34B C35B 120.0 . .
C33B C34B H34B 120.0 . .
C31A C36A C35A 121.4(9) . .
C31A C36A H36A 119.3 . .
C35A C36A H36A 119.3 . .
O1 Fe1 O2 95.11(15) . .
O1 Fe1 O2 101.72(15) . 3_656
O1 Fe1 N1 86.35(16) . .
O1 Fe1 N2 159.92(16) . .
O2 Fe1 O2 81.55(15) . 3_656
O2 Fe1 N1 155.76(16) . .
O2 Fe1 N1 121.93(16) 3_656 .
O2 Fe1 N2 97.00(15) 3_656 .
O2 Fe1 N2 94.77(16) . .
N1 Fe1 N2 77.55(17) . .
C2 O1 Fe1 131.1(3) . .
Fe1 O2 Fe1 98.45(15) . 3_656
C12 O2 Fe1 119.0(3) . .
C12 O2 Fe1 118.7(3) . 3_656
C4 N1 Fe1 128.1(4) . .
C4 N1 C6 115.7(4) . .
C6 N1 Fe1 115.9(3) . .
C7 N2 Fe1 115.5(4) . .
C7 N2 C11 117.6(5) . .
C11 N2 Fe1 126.3(4) . .
H1A C1 H1B 109.5 . .
H1A C1 H1C 109.5 . .
H1B C1 H1C 109.5 . .
C2 C1 H1A 109.5 . .
C2 C1 H1B 109.5 . .
C2 C1 H1C 109.5 . .
O1 C2 C1 115.0(5) . .
O1 C2 C3 124.7(5) . .
C3 C2 C1 120.3(5) . .
C2 C3 H3 116.9 . .
C2 C3 C4 126.3(5) . .
C4 C3 H3 116.9 . .
N1 C4 C3 122.4(5) . .
N1 C4 C5 121.9(5) . .
C3 C4 C5 115.7(5) . .
C4 C5 H5A 109.5 . .
C4 C5 H5B 109.5 . .
C4 C5 H5C 109.5 . .
H5A C5 H5B 109.5 . .
H5A C5 H5C 109.5 . .
H5B C5 H5C 109.5 . .
N1 C6 H6A 109.0 . .
N1 C6 H6B 109.0 . .
N1 C6 C7 112.8(4) . .
H6A C6 H6B 107.8 . .
C7 C6 H6A 109.0 . .
C7 C6 H6B 109.0 . .
N2 C7 C6 117.1(5) . .
N2 C7 C8 122.2(5) . .
C8 C7 C6 120.7(5) . .
C7 C8 H8 120.1 . .
C9 C8 C7 119.7(6) . .
C9 C8 H8 120.1 . .
C8 C9 H9 120.7 . .
C8 C9 C10 118.5(6) . .
C10 C9 H9 120.7 . .
C9 C10 H10 120.6 . .
C11 C10 C9 118.8(6) . .
C11 C10 H10 120.6 . .
N2 C11 C10 123.1(5) . .
N2 C11 H11 118.4 . .
C10 C11 H11 118.4 . .
O2 C12 H12A 109.0 . .
O2 C12 H12B 109.0 . .
O2 C12 C13 112.9(4) . .
H12A C12 H12B 107.8 . .
C13 C12 H12A 109.0 . .
C13 C12 H12B 109.0 . .
C14 C13 C12 119.9(5) . .
C18 C13 C12 121.4(5) . .
C18 C13 C14 118.7(5) . .
C13 C14 H14 119.4 . .
C15 C14 C13 121.1(7) . .
C15 C14 H14 119.4 . .
C14 C15 H15 120.2 . .
C16 C15 C14 119.5(7) . .
C16 C15 H15 120.2 . .
C15 C16 H16 119.6 . .
C15 C16 C17 120.7(7) . .
C17 C16 H16 119.6 . .
C16 C17 H17 120.0 . .
C16 C17 C18 120.0(7) . .
C18 C17 H17 120.0 . .
C13 C18 C17 119.9(6) . .
C13 C18 H18 120.1 . .
C17 C18 H18 120.1 . .

loop_
_geom_bond_atom_site_label_1
_geom_bond_atom_site_label_2
_geom_bond_distance
_geom_bond_site_symmetry_2
Fe2A O3A 1.995(5) .
Fe2A O4A 2.018(5) .
Fe2A O4A 2.045(5) 3_566
Fe2A N3A 2.091(6) .
Fe2A N4A 2.176(6) .
Fe2B O3B 1.985(15) .
Fe2B O4B 2.060(15) .
Fe2B O4B 2.067(15) 3_766
Fe2B N3B 2.132(19) .
Fe2B N4B 2.141(11) .
O3A C20A 1.285(9) .
O3B C20B 1.33(3) .
O4A Fe2A 2.045(5) 3_566
O4A C30A 1.410(8) .
O4B Fe2B 2.067(14) 3_766
O4B C30B 1.40(3) .
N3A C22A 1.320(9) .
N3A C24A 1.447(10) .
N3B C22B 1.31(3) .
N3B C24B 1.53(3) .
N4A C25A 1.333(9) .
N4A C29A 1.327(9) .
N4B C25B 1.3900 .
N4B C29B 1.3900 .
C25B C26B 1.3900 .
C25B C24B 1.42(3) .
C26B H26B 0.9300 .
C26B C27B 1.3900 .
C27B H27B 0.9300 .
C27B C28B 1.3900 .
C28B H28B 0.9300 .
C28B C29B 1.3900 .
C29B H29B 0.9300 .
C19A H19A 0.9600 .
C19A H19B 0.9600 .
C19A H19C 0.9600 .
C19A C20A 1.524(10) .
C19B H19D 0.9600 .
C19B H19E 0.9600 .
C19B H19F 0.9600 .
C19B C20B 1.53(3) .
C20A C21A 1.365(10) .
C20B C21B 1.37(3) .
C21A H21A 0.9300 .
C21A C22A 1.420(10) .
C21B H21B 0.9300 .
C21B C22B 1.44(3) .
C22A C23 1.497(9) .
C22B C23 1.601(15) .
C23 H23A 0.9600 .
C23 H23B 0.9600 .
C23 H23C 0.9600 .
C23 H23D 0.9600 .
C23 H23E 0.9600 .
C23 H23F 0.9600 .
C24A H24A 0.9700 .
C24A H24B 0.9700 .
C24A C25A 1.502(12) .
C24B H24C 0.9700 .
C24B H24D 0.9700 .
C25A C26A 1.416(11) .
C26A H26A 0.9300 .
C26A C27A 1.389(16) .
C27A H27A 0.9300 .
C27A C28A 1.367(17) .
C28A H28A 0.9300 .
C28A C29A 1.410(10) .
C29A H29A 0.9300 .
C30A H30A 0.9700 .
C30A H30B 0.9700 .
C30A C31A 1.511(10) .
C30B H30C 0.9700 .
C30B H30D 0.9700 .
C30B C31B 1.52(3) .
C31A C32A 1.385(11) .
C31A C36A 1.379(10) .
C32A H32A 0.9300 .
C32A C33A 1.397(11) .
C33A H33A 0.9300 .
C33A C34A 1.380(13) .
C34A H34A 0.9300 .
C34A C35A 1.380(18) .
C35A H35A 0.9300 .
C35A C36A 1.401(11) .
C35B H35B 0.9300 .
C35B C36B 1.3900 .
C35B C34B 1.3900 .
C36B H36B 0.9300 .
C36B C31B 1.3900 .
C31B C32B 1.3900 .
C32B H32B 0.9300 .
C32B C33B 1.3900 .
C33B H33B 0.9300 .
C33B C34B 1.3900 .
C34B H34B 0.9300 .
C36A H36A 0.9300 .
Fe1 O1 1.994(4) .
Fe1 O2 2.047(4) .
Fe1 O2 2.061(4) 3_656
Fe1 N1 2.102(4) .
Fe1 N2 2.171(5) .
O1 C2 1.293(6) .
O2 Fe1 2.061(4) 3_656
O2 C12 1.416(6) .
N1 C4 1.312(7) .
N1 C6 1.462(6) .
N2 C7 1.348(7) .
N2 C11 1.352(7) .
C1 H1A 0.9600 .
C1 H1B 0.9600 .
C1 H1C 0.9600 .
C1 C2 1.519(8) .
C2 C3 1.372(7) .
C3 H3 0.9300 .
C3 C4 1.427(8) .
C4 C5 1.504(7) .
C5 H5A 0.9600 .
C5 H5B 0.9600 .
C5 H5C 0.9600 .
C6 H6A 0.9700 .
C6 H6B 0.9700 .
C6 C7 1.490(8) .
C7 C8 1.394(8) .
C8 H8 0.9300 .
C8 C9 1.368(9) .
C9 H9 0.9300 .
C9 C10 1.402(8) .
C10 H10 0.9300 .
C10 C11 1.375(8) .
C11 H11 0.9300 .
C12 H12A 0.9700 .
C12 H12B 0.9700 .
C12 C13 1.509(7) .
C13 C14 1.386(8) .
C13 C18 1.381(8) .
C14 H14 0.9300 .
C14 C15 1.386(9) .
C15 H15 0.9300 .
C15 C16 1.365(12) .
C16 H16 0.9300 .
C16 C17 1.366(11) .
C17 H17 0.9300 .
C17 C18 1.406(8) .
C18 H18 0.9300 .

loop_
_geom_torsion_atom_site_label_1
_geom_torsion_atom_site_label_2
_geom_torsion_atom_site_label_3
_geom_torsion_atom_site_label_4
_geom_torsion
_geom_torsion_site_symmetry_1
Fe2A O3A C20A C19A 168.9(5) .
Fe2A O3A C20A C21A -11.0(11) .
Fe2A O4A C30A C31A 102.9(7) 3_566
Fe2A O4A C30A C31A -126.5(6) .
Fe2A N3A C22A C21A 7.2(10) .
Fe2A N3A C22A C23 -175.2(5) .
Fe2A N3A C24A C25A -3.3(9) .
Fe2A N4A C25A C24A 2.9(8) .
Fe2A N4A C25A C26A -179.0(6) .
Fe2A N4A C29A C28A 177.9(5) .
Fe2B O3B C20B C19B -163.0(15) .
Fe2B O3B C20B C21B 10(3) .
Fe2B O4B C30B C31B -168.1(10) 3_766
Fe2B O4B C30B C31B 66.7(19) .
Fe2B N3B C22B C21B -16(3) .
Fe2B N3B C22B C23 163.3(11) .
Fe2B N3B C24B C25B 11(3) .
Fe2B N4B C25B C26B 177.6(10) .
Fe2B N4B C25B C24B 3(2) .
Fe2B N4B C29B C28B -177.4(11) .
O3A C20A C21A C22A -6.1(12) .
O3B C20B C21B C22B -3(4) .
O4A C30A C31A C32A 142.9(7) .
O4A C30A C31A C36A -40.5(10) .
O4B C30B C31B C36B -147.0(17) .
O4B C30B C31B C32B 34.0(18) .
N3A C24A C25A N4A 0.2(10) .
N3A C24A C25A C26A -177.9(7) .
N4A C25A C26A C27A 1.1(13) .
N4B C25B C26B C27B 0.0 .
N4B C25B C24B N3B -9(3) .
C25B N4B C29B C28B 0.0 .
C25B C26B C27B C28B 0.0 .
C26B C25B C24B N3B 176.6(14) .
C26B C27B C28B C29B 0.0 .
C27B C28B C29B N4B 0.0 .
C29B N4B C25B C26B 0.0 .
C29B N4B C25B C24B -174.5(19) .
C19A C20A C21A C22A 173.9(7) .
C19B C20B C21B C22B 170(2) .
C20A C21A C22A N3A 7.6(12) .
C20A C21A C22A C23 -170.2(7) .
C20B C21B C22B N3B 5(3) .
C20B C21B C22B C23 -173.7(19) .
C22A N3A C24A C25A 179.9(6) .
C22B N3B C24B C25B 179(2) .
C24A N3A C22A C21A -176.3(7) .
C24A N3A C22A C23 1.3(10) .
C24A C25A C26A C27A 179.2(8) .
C24B N3B C22B C21B 178.0(19) .
C24B N3B C22B C23 -3(3) .
C24B C25B C26B C27B 174(2) .
C25A N4A C29A C28A -0.3(11) .
C25A C26A C27A C28A -0.7(14) .
C26A C27A C28A C29A -0.2(13) .
C27A C28A C29A N4A 0.7(12) .
C29A N4A C25A C24A -178.8(7) .
C29A N4A C25A C26A -0.6(11) .
C30A C31A C32A C33A 175.9(8) .
C30A C31A C36A C35A -174.8(8) .
C30B C31B C32B C33B 179.0(8) .
C31A C32A C33A C34A -1.2(13) .
C32A C31A C36A C35A 1.9(12) .
C32A C33A C34A C35A 1.9(13) .
C33A C34A C35A C36A -0.7(13) .
C34A C35A C36A C31A -1.2(13) .
C35B C36B C31B C30B -179.0(8) .
C35B C36B C31B C32B 0.0 .
C36B C35B C34B C33B 0.0 .
C36B C31B C32B C33B 0.0 .
C31B C32B C33B C34B 0.0 .
C32B C33B C34B C35B 0.0 .
C34B C35B C36B C31B 0.0 .
C36A C31A C32A C33A -0.7(12) .
Fe1 O1 C2 C1 -173.6(4) .
Fe1 O1 C2 C3 5.9(9) .
Fe1 O2 C12 C13 -53.9(5) 3_656
Fe1 O2 C12 C13 -173.6(3) .
Fe1 N1 C4 C3 -6.2(8) .
Fe1 N1 C4 C5 173.9(4) .
Fe1 N1 C6 C7 5.6(6) .
Fe1 N2 C7 C6 -9.4(6) .
Fe1 N2 C7 C8 170.9(4) .
Fe1 N2 C11 C10 -168.7(4) .
O1 C2 C3 C4 3.1(9) .
O2 C12 C13 C14 145.9(5) .
O2 C12 C13 C18 -35.5(7) .
N1 C6 C7 N2 2.7(7) .
N1 C6 C7 C8 -177.6(5) .
N2 C7 C8 C9 -1.3(9) .
C1 C2 C3 C4 -177.3(5) .
C2 C3 C4 N1 -2.6(9) .
C2 C3 C4 C5 177.3(5) .
C4 N1 C6 C7 -179.5(5) .
C6 N1 C4 C3 179.7(5) .
C6 N1 C4 C5 -0.2(7) .
C6 C7 C8 C9 179.0(5) .
C7 N2 C11 C10 1.9(8) .
C7 C8 C9 C10 2.2(9) .
C8 C9 C10 C11 -1.2(9) .
C9 C10 C11 N2 -0.9(9) .
C11 N2 C7 C6 179.0(5) .
C11 N2 C7 C8 -0.8(8) .
C12 C13 C14 C15 176.8(6) .
C12 C13 C18 C17 -177.6(5) .
C13 C14 C15 C16 0.5(12) .
C14 C13 C18 C17 1.0(9) .
C14 C15 C16 C17 1.8(12) .
C15 C16 C17 C18 -2.6(11) .
C16 C17 C18 C13 1.2(10) .
C18 C13 C14 C15 -1.9(10) .
